data_7113873
loop_
_publ_author_name
'Fu, Yuan-Te'
'Lynch, Vincent M.'
'Lagow, Richard J.'

_publ_section_title
;
 Photoluminescent supramolecular networks from metal-mediated assembly of
 polythia conjugated dieneyne
;
_journal_coden_ASTM CHCOFS
_journal_issue 9
_journal_name_full
;
 Chemical Communications (Cambridge, United Kingdom)
;
_journal_page_first 1068
_journal_page_last 1069
_journal_paper_doi 10.1039/b212789j
_journal_year 2003
_chemical_formula_sum 'C42 H30 Ag2 N2 O6 S6'
_chemical_formula_weight 1066.78
_space_group_IT_number 14
_symmetry_cell_setting monoclinic
_symmetry_space_group_name_Hall '-P 2yn'
_symmetry_space_group_name_H-M 'P 1 21/n 1'
_atom_sites_solution_hydrogens geom
_atom_sites_solution_primary direct
_atom_sites_solution_secondary difmap
_audit_creation_method SHELXL-97
_cell_angle_alpha 90.00
_cell_angle_beta 93.418(1)
_cell_angle_gamma 90.00
_cell_formula_units_Z 2
_cell_length_a 5.6901(1)
_cell_length_b 16.3738(3)
_cell_length_c 21.0277(4)
_cell_measurement_temperature 153(2)
_cell_volume 1955.64(6)
_computing_structure_refinement 'SHELXL-97 (Sheldrick, 1997)'
_computing_structure_solution 'SHELXS-97 (Sheldrick, 1990)'
_diffrn_ambient_temperature 153(2)
_diffrn_measured_fraction_theta_full 0.996
_diffrn_measured_fraction_theta_max 0.996
_diffrn_measurement_device_type 'Nonius Kappa CCD'
_diffrn_measurement_method \w-scans
_diffrn_radiation_monochromator graphite
_diffrn_radiation_source 'fine-focus sealed tube'
_diffrn_radiation_type MoK\a
_diffrn_radiation_wavelength 0.71073
_diffrn_reflns_av_R_equivalents 0.0000
_diffrn_reflns_av_sigmaI/netI 0.0987
_diffrn_reflns_limit_h_max 7
_diffrn_reflns_limit_h_min -7
_diffrn_reflns_limit_k_max 21
_diffrn_reflns_limit_k_min -21
_diffrn_reflns_limit_l_max 27
_diffrn_reflns_limit_l_min -26
_diffrn_reflns_number 25019
_diffrn_reflns_theta_full 27.49
_diffrn_reflns_theta_max 27.49
_diffrn_reflns_theta_min 3.16
_exptl_absorpt_coefficient_mu 1.375
_exptl_absorpt_correction_T_max 0.962
_exptl_absorpt_correction_T_min 0.791
_exptl_absorpt_correction_type gaussian
_exptl_crystal_colour yellow
_exptl_crystal_density_diffrn 1.812
_exptl_crystal_density_method 'not measured'
_exptl_crystal_description needles
_exptl_crystal_F_000 1068
_exptl_crystal_size_max 0.29
_exptl_crystal_size_mid 0.04
_exptl_crystal_size_min 0.03
_refine_diff_density_max 1.320
_refine_diff_density_min -0.924
_refine_diff_density_rms 0.158
_refine_ls_extinction_coef 0.0023(3)
_refine_ls_extinction_expression Fc^*^=kFc[1+0.001xFc^2^\l^3^/sin(2\q)]^-1/4^
_refine_ls_extinction_method SHELXL
_refine_ls_goodness_of_fit_ref 1.423
_refine_ls_hydrogen_treatment mixed
_refine_ls_matrix_type full
_refine_ls_number_parameters 264
_refine_ls_number_reflns 25019
_refine_ls_number_restraints 0
_refine_ls_restrained_S_all 1.423
_refine_ls_R_factor_all 0.0995
_refine_ls_R_factor_gt 0.0692
_refine_ls_shift/su_max 0.001
_refine_ls_shift/su_mean 0.000
_refine_ls_structure_factor_coef Fsqd
_refine_ls_weighting_details 'calc w=1/[\s^2^(Fo^2^)+(0.0200P)^2^+0.0000P] where P=(Fo^2^+2Fc^2^)/3'
_refine_ls_weighting_scheme calc
_refine_ls_wR_factor_gt 0.1358
_refine_ls_wR_factor_ref 0.1487
_reflns_number_gt 18715
_reflns_number_total 25019
_reflns_threshold_expression >2sigma(I)
_cod_duplicate_entry 7104091
_cod_data_source_file b212789j.txt
_cod_data_source_block sph
_cod_depositor_comments
;
The following automatic conversions were performed:

'_symmetry_cell_setting' value 'Monoclinic' changed to 'monoclinic'
according to
/usr/data/users/saulius/automatic-downloads/retrospective/RSC/lib/dictionaries/cif_core.dic
dictionary named 'cif_core.dic' version 2.4.2 from
2011-04-26.

'_exptl_absorpt_correction_type' value 'Gaussian'
changed to 'gaussian' according to
/usr/data/users/saulius/automatic-downloads/retrospective/RSC/lib/dictionaries/cif_core.dic
dictionary named 'cif_core.dic' version 2.4.2 from 2011-04-26.

Automatic conversion script
Id: cif_fix_values 2281 2013-09-26 08:29:07Z andrius 
;
_cod_original_sg_symbol_H-M P21/n
_cod_database_code 7113873

loop_
_symmetry_equiv_pos_as_xyz
'x, y, z'
'-x+1/2, y+1/2, -z+1/2'
'-x, -y, -z'
'x-1/2, -y-1/2, z-1/2'

loop_
_atom_site_label
_atom_site_type_symbol
_atom_site_fract_x
_atom_site_fract_y
_atom_site_fract_z
_atom_site_U_iso_or_equiv
_atom_site_adp_type
_atom_site_occupancy
_atom_site_symmetry_multiplicity
_atom_site_calc_flag
_atom_site_refinement_flags
Ag Ag 0.13977(4) 0.237862(15) 0.104702(11) 0.02604(9) Uani 1 1 d .
N1 N 0.6515(5) 0.19057(16) 0.13647(11) 0.0222(6) Uani 1 1 d .
O1 O 0.4602(3) 0.15910(12) 0.15248(9) 0.0242(5) Uani 1 1 d .
O2 O 0.8399(3) 0.15112(13) 0.14311(9) 0.0216(5) Uani 1 1 d .
O3 O 0.6498(4) 0.25893(12) 0.11250(9) 0.0255(5) Uani 1 1 d .
S1 S 0.22356(12) 0.23448(5) -0.02268(3) 0.01728(17) Uani 1 1 d .
S2 S 0.63847(13) 0.33297(5) -0.07207(3) 0.02044(18) Uani 1 1 d .
S3 S 0.10860(13) 0.38829(5) 0.06369(3) 0.01781(18) Uani 1 1 d .
C1 C 0.4529(5) 0.46758(17) 0.00261(13) 0.0165(7) Uani 1 1 d .
C2 C 0.3409(5) 0.39085(17) 0.01024(12) 0.0124(6) Uani 1 1 d .
C3 C 0.3946(5) 0.32450(18) -0.02478(12) 0.0153(6) Uani 1 1 d .
C4 C 0.4125(5) 0.15297(17) -0.04351(13) 0.0158(6) Uani 1 1 d .
C5 C 0.6335(5) 0.14106(18) -0.01358(13) 0.0196(7) Uani 1 1 d .
H5 H 0.6932 0.1788 0.0183 0.024 Uiso 1 1 d R
C6 C 0.7672(6) 0.0750(2) -0.03027(14) 0.0252(7) Uani 1 1 d .
H6 H 0.9207 0.0667 -0.0098 0.030 Uiso 1 1 d R
C7 C 0.6785(5) 0.01999(19) -0.07674(14) 0.0259(8) Uani 1 1 d .
H7 H 0.7712 -0.0261 -0.0882 0.031 Uiso 1 1 d R
C8 C 0.4587(6) 0.03249(19) -0.10524(14) 0.0268(8) Uani 1 1 d .
H8 H 0.3975 -0.0055 -0.1368 0.032 Uiso 1 1 d R
C9 C 0.3209(5) 0.09882(17) -0.08987(13) 0.0192(7) Uani 1 1 d .
H9 H 0.1681 0.1075 -0.1107 0.023 Uiso 1 1 d R
C10 C 0.5554(5) 0.27642(17) -0.14180(13) 0.0167(7) Uani 1 1 d .
C11 C 0.3349(5) 0.28543(18) -0.17331(13) 0.0210(7) Uani 1 1 d .
H11 H 0.2238 0.3229 -0.1568 0.025 Uiso 1 1 d R
C12 C 0.2791(5) 0.2405(2) -0.22729(13) 0.0267(8) Uani 1 1 d .
H12 H 0.1268 0.2465 -0.2490 0.032 Uiso 1 1 d R
C13 C 0.4436(6) 0.1881(2) -0.25086(14) 0.0260(7) Uani 1 1 d .
H13 H 0.4036 0.1560 -0.2881 0.031 Uiso 1 1 d R
C14 C 0.6626(6) 0.1811(2) -0.22077(15) 0.0294(8) Uani 1 1 d .
H14 H 0.7780 0.1461 -0.2382 0.035 Uiso 1 1 d R
C15 C 0.7203(5) 0.22396(18) -0.16519(13) 0.0198(7) Uani 1 1 d .
H15 H 0.8715 0.2177 -0.1429 0.024 Uiso 1 1 d R
C16 C 0.2175(5) 0.45149(17) 0.12867(12) 0.0160(6) Uani 1 1 d .
C17 C 0.0612(6) 0.50721(19) 0.15197(13) 0.0232(7) Uani 1 1 d .
H17 H -0.0908 0.5149 0.1305 0.028 Uiso 1 1 d R
C18 C 0.1270(5) 0.55172(19) 0.20627(13) 0.0241(7) Uani 1 1 d .
H18 H 0.0179 0.5893 0.2235 0.029 Uiso 1 1 d R
C19 C 0.3487(6) 0.54230(19) 0.23559(14) 0.0251(8) Uani 1 1 d .
H19 H 0.3928 0.5728 0.2734 0.030 Uiso 1 1 d R
C20 C 0.5068(5) 0.48839(19) 0.21130(13) 0.0246(7) Uani 1 1 d .
H20 H 0.6630 0.4837 0.2308 0.029 Uiso 1 1 d R
C21 C 0.4398(5) 0.44185(18) 0.15781(13) 0.0216(7) Uani 1 1 d .
H21 H 0.5471 0.4029 0.1415 0.026 Uiso 1 1 d R

loop_
_atom_site_aniso_label
_atom_site_aniso_U_11
_atom_site_aniso_U_22
_atom_site_aniso_U_33
_atom_site_aniso_U_23
_atom_site_aniso_U_13
_atom_site_aniso_U_12
Ag 0.02268(14) 0.02105(15) 0.03462(15) 0.00684(11) 0.00372(10) -0.00156(12)
N1 0.0282(16) 0.0194(16) 0.0190(14) -0.0048(11) 0.0004(12) -0.0054(13)
O1 0.0193(12) 0.0212(13) 0.0330(12) 0.0029(9) 0.0092(10) -0.0029(10)
O2 0.0130(11) 0.0227(13) 0.0287(12) 0.0029(9) -0.0019(9) 0.0032(9)
O3 0.0447(14) 0.0130(12) 0.0183(11) 0.0133(9) -0.0003(10) 0.0005(11)
S1 0.0174(4) 0.0119(4) 0.0228(4) -0.0023(3) 0.0037(3) -0.0016(3)
S2 0.0202(4) 0.0178(4) 0.0241(4) -0.0067(3) 0.0075(3) -0.0051(3)
S3 0.0173(4) 0.0149(4) 0.0217(4) -0.0033(3) 0.0046(3) -0.0014(3)
C1 0.0189(17) 0.0169(17) 0.0139(14) -0.0030(13) 0.0008(12) 0.0047(13)
C2 0.0145(15) 0.0115(16) 0.0112(14) -0.0004(11) 0.0006(11) -0.0011(12)
C3 0.0162(15) 0.0145(17) 0.0150(14) 0.0018(12) -0.0013(12) -0.0030(13)
C4 0.0191(16) 0.0102(16) 0.0183(15) -0.0009(12) 0.0040(13) -0.0021(13)
C5 0.0238(17) 0.0188(18) 0.0164(15) 0.0019(12) 0.0026(13) -0.0021(14)
C6 0.0262(18) 0.025(2) 0.0250(17) 0.0066(14) 0.0035(14) 0.0040(15)
C7 0.0285(19) 0.0141(18) 0.0360(19) 0.0034(14) 0.0106(15) 0.0048(14)
C8 0.039(2) 0.0129(18) 0.0294(18) -0.0063(13) 0.0077(16) 0.0004(15)
C9 0.0219(16) 0.0134(17) 0.0221(16) 0.0009(12) 0.0008(13) -0.0046(14)
C10 0.0224(16) 0.0117(17) 0.0162(15) 0.0008(11) 0.0035(13) -0.0024(13)
C11 0.0252(17) 0.0179(18) 0.0201(17) 0.0051(12) 0.0028(13) 0.0017(14)
C12 0.0265(17) 0.036(2) 0.0174(16) 0.0080(14) 0.0029(13) -0.0006(16)
C13 0.0288(19) 0.026(2) 0.0229(17) -0.0040(14) -0.0012(15) -0.0063(16)
C14 0.034(2) 0.025(2) 0.0309(19) -0.0046(15) 0.0131(16) 0.0029(16)
C15 0.0186(16) 0.0224(19) 0.0182(16) 0.0014(13) -0.0007(13) 0.0025(14)
C16 0.0181(16) 0.0134(17) 0.0170(15) 0.0008(12) 0.0056(12) -0.0043(13)
C17 0.0263(18) 0.0178(18) 0.0264(17) -0.0003(13) 0.0098(14) 0.0000(14)
C18 0.0270(19) 0.0215(19) 0.0241(17) -0.0056(13) 0.0038(14) 0.0035(15)
C19 0.037(2) 0.0199(18) 0.0188(16) -0.0044(13) 0.0094(15) -0.0063(16)
C20 0.0232(17) 0.027(2) 0.0230(17) 0.0011(14) -0.0016(14) -0.0076(15)
C21 0.0262(18) 0.0169(18) 0.0226(16) -0.0003(13) 0.0096(14) -0.0009(14)

loop_
_atom_type_symbol
_atom_type_description
_atom_type_scat_dispersion_real
_atom_type_scat_dispersion_imag
_atom_type_scat_source
C C 0.0033 0.0016 'International Tables Vol C Tables 4.2.6.8 and 6.1.1.4'
H H 0.0000 0.0000 'International Tables Vol C Tables 4.2.6.8 and 6.1.1.4'
N N 0.0061 0.0033 'International Tables Vol C Tables 4.2.6.8 and 6.1.1.4'
O O 0.0106 0.0060 'International Tables Vol C Tables 4.2.6.8 and 6.1.1.4'
S S 0.1246 0.1234 'International Tables Vol C Tables 4.2.6.8 and 6.1.1.4'
Ag Ag -0.8971 1.1015 'International Tables Vol C Tables 4.2.6.8 and 6.1.1.4'

loop_
_geom_angle_atom_site_label_1
_geom_angle_atom_site_label_2
_geom_angle_atom_site_label_3
_geom_angle
_geom_angle_site_symmetry_1
_geom_angle_site_symmetry_3
O2 Ag O1 94.52(7) 1_455 .
O2 Ag S3 129.36(5) 1_455 .
O1 Ag S3 132.74(5) . .
O2 Ag S1 118.99(5) 1_455 .
O1 Ag S1 103.01(5) . .
S3 Ag S1 73.12(2) . .
O3 N1 O2 120.1(2) . .
O3 N1 O1 119.6(3) . .
O2 N1 O1 120.2(2) . .
N1 O1 Ag 108.22(17) . .
N1 O2 Ag 106.19(17) . 1_655
C3 S1 C4 106.07(13) . .
C3 S1 Ag 97.77(9) . .
C4 S1 Ag 113.34(9) . .
C3 S2 C10 104.22(13) . .
C2 S3 C16 103.34(13) . .
C2 S3 Ag 101.05(9) . .
C16 S3 Ag 106.19(10) . .
C1 C1 C2 178.8(4) 3_665 .
C3 C2 C1 122.0(2) . .
C3 C2 S3 121.4(2) . .
C1 C2 S3 116.43(19) . .
C2 C3 S2 117.0(2) . .
C2 C3 S1 120.8(2) . .
S2 C3 S1 122.23(16) . .
C5 C4 C9 121.2(3) . .
C5 C4 S1 122.5(2) . .
C9 C4 S1 116.2(2) . .
C6 C5 C4 119.6(3) . .
C6 C5 H5 120.3 . .
C4 C5 H5 120.1 . .
C5 C6 C7 120.0(3) . .
C5 C6 H6 119.8 . .
C7 C6 H6 120.2 . .
C8 C7 C6 119.4(3) . .
C8 C7 H7 120.6 . .
C6 C7 H7 120.0 . .
C7 C8 C9 121.9(3) . .
C7 C8 H8 119.3 . .
C9 C8 H8 118.8 . .
C8 C9 C4 117.8(3) . .
C8 C9 H9 121.2 . .
C4 C9 H9 121.0 . .
C15 C10 C11 120.5(3) . .
C15 C10 S2 117.7(2) . .
C11 C10 S2 121.8(2) . .
C12 C11 C10 119.6(3) . .
C12 C11 H11 121.0 . .
C10 C11 H11 119.4 . .
C11 C12 C13 120.0(3) . .
C11 C12 H12 119.8 . .
C13 C12 H12 120.2 . .
C14 C13 C12 120.2(3) . .
C14 C13 H13 119.7 . .
C12 C13 H13 120.0 . .
C13 C14 C15 120.7(3) . .
C13 C14 H14 119.9 . .
C15 C14 H14 119.4 . .
C10 C15 C14 118.8(3) . .
C10 C15 H15 120.0 . .
C14 C15 H15 121.2 . .
C21 C16 C17 120.6(3) . .
C21 C16 S3 122.5(2) . .
C17 C16 S3 116.7(2) . .
C16 C17 C18 119.4(3) . .
C16 C17 H17 120.0 . .
C18 C17 H17 120.6 . .
C19 C18 C17 120.3(3) . .
C19 C18 H18 119.8 . .
C17 C18 H18 119.9 . .
C18 C19 C20 120.3(3) . .
C18 C19 H19 119.9 . .
C20 C19 H19 119.7 . .
C19 C20 C21 119.7(3) . .
C19 C20 H20 120.1 . .
C21 C20 H20 120.2 . .
C16 C21 C20 119.6(3) . .
C16 C21 H21 120.2 . .
C20 C21 H21 120.2 . .

loop_
_geom_bond_atom_site_label_1
_geom_bond_atom_site_label_2
_geom_bond_distance
_geom_bond_site_symmetry_2
Ag O2 2.3971(19) 1_455
Ag O1 2.404(2) .
Ag S3 2.6122(8) .
Ag S1 2.7490(7) .
N1 O3 1.227(3) .
N1 O2 1.252(3) .
N1 O1 1.267(3) .
O2 Ag 2.3970(19) 1_655
S1 C3 1.768(3) .
S1 C4 1.785(3) .
S2 C3 1.760(3) .
S2 C10 1.774(3) .
S3 C2 1.786(3) .
S3 C16 1.795(3) .
C1 C1 1.197(6) 3_665
C1 C2 1.422(4) .
C2 C3 1.357(4) .
C4 C5 1.386(4) .
C4 C9 1.395(4) .
C5 C6 1.380(4) .
C5 H5 0.9601 .
C6 C7 1.400(4) .
C6 H6 0.9600 .
C7 C8 1.370(4) .
C7 H7 0.9601 .
C8 C9 1.389(4) .
C8 H8 0.9600 .
C9 H9 0.9601 .
C10 C15 1.384(4) .
C10 C11 1.391(4) .
C11 C12 1.374(4) .
C11 H11 0.9600 .
C12 C13 1.384(4) .
C12 H12 0.9600 .
C13 C14 1.369(5) .
C13 H13 0.9600 .
C14 C15 1.386(4) .
C14 H14 0.9600 .
C15 H15 0.9600 .
C16 C21 1.382(4) .
C16 C17 1.384(4) .
C17 C18 1.387(4) .
C17 H17 0.9600 .
C18 C19 1.379(4) .
C18 H18 0.9601 .
C19 C20 1.380(4) .
C19 H19 0.9600 .
C20 C21 1.393(4) .
C20 H20 0.9600 .
C21 H21 0.9600 .

loop_
_geom_torsion_atom_site_label_1
_geom_torsion_atom_site_label_2
_geom_torsion_atom_site_label_3
_geom_torsion_atom_site_label_4
_geom_torsion
_geom_torsion_site_symmetry_1
_geom_torsion_site_symmetry_4
O3 N1 O1 Ag 13.7(3) . .
O2 N1 O1 Ag -164.00(19) . .
O2 Ag O1 N1 176.78(16) 1_455 .
S3 Ag O1 N1 -23.28(19) . .
S1 Ag O1 N1 55.63(17) . .
O3 N1 O2 Ag 1.7(3) . 1_655
O1 N1 O2 Ag 179.33(19) . 1_655
O2 Ag S1 C3 165.93(11) 1_455 .
O1 Ag S1 C3 -91.33(11) . .
S3 Ag S1 C3 39.80(10) . .
O2 Ag S1 C4 -82.77(12) 1_455 .
O1 Ag S1 C4 19.97(12) . .
S3 Ag S1 C4 151.10(11) . .
O2 Ag S3 C2 -152.48(11) 1_455 .
O1 Ag S3 C2 53.77(11) . .
S1 Ag S3 C2 -38.51(9) . .
O2 Ag S3 C16 99.98(11) 1_455 .
O1 Ag S3 C16 -53.78(11) . .
S1 Ag S3 C16 -146.06(10) . .
C1 C1 C2 C3 -142(19) 3_665 .
C1 C1 C2 S3 43(19) 3_665 .
C16 S3 C2 C3 144.5(2) . .
Ag S3 C2 C3 34.7(2) . .
C16 S3 C2 C1 -40.5(3) . .
Ag S3 C2 C1 -150.2(2) . .
C1 C2 C3 S2 8.9(4) . .
S3 C2 C3 S2 -176.31(15) . .
C1 C2 C3 S1 -170.7(2) . .
S3 C2 C3 S1 4.1(3) . .
C10 S2 C3 C2 -143.8(2) . .
C10 S2 C3 S1 35.8(2) . .
C4 S1 C3 C2 -155.0(2) . .
Ag S1 C3 C2 -37.9(2) . .
C4 S1 C3 S2 25.4(2) . .
Ag S1 C3 S2 142.52(16) . .
C3 S1 C4 C5 51.4(3) . .
Ag S1 C4 C5 -54.7(2) . .
C3 S1 C4 C9 -131.7(2) . .
Ag S1 C4 C9 122.22(19) . .
C9 C4 C5 C6 0.7(4) . .
S1 C4 C5 C6 177.5(2) . .
C4 C5 C6 C7 -0.6(4) . .
C5 C6 C7 C8 0.0(4) . .
C6 C7 C8 C9 0.6(4) . .
C7 C8 C9 C4 -0.5(4) . .
C5 C4 C9 C8 -0.1(4) . .
S1 C4 C9 C8 -177.1(2) . .
C3 S2 C10 C15 -135.5(2) . .
C3 S2 C10 C11 46.1(3) . .
C15 C10 C11 C12 1.4(4) . .
S2 C10 C11 C12 179.7(2) . .
C10 C11 C12 C13 -1.4(4) . .
C11 C12 C13 C14 -0.4(5) . .
C12 C13 C14 C15 2.3(5) . .
C11 C10 C15 C14 0.5(4) . .
S2 C10 C15 C14 -177.9(2) . .
C13 C14 C15 C10 -2.3(5) . .
C2 S3 C16 C21 -49.3(3) . .
Ag S3 C16 C21 56.6(2) . .
C2 S3 C16 C17 135.4(2) . .
Ag S3 C16 C17 -118.7(2) . .
C21 C16 C17 C18 -2.0(4) . .
S3 C16 C17 C18 173.3(2) . .
C16 C17 C18 C19 2.0(4) . .
C17 C18 C19 C20 -0.2(5) . .
C18 C19 C20 C21 -1.6(4) . .
C17 C16 C21 C20 0.3(4) . .
S3 C16 C21 C20 -174.8(2) . .
C19 C20 C21 C16 1.5(4) . .
